data_1567918
loop_
_publ_author_name
'Gorelova, Liudmila A.'
'Vereshchagin, Oleg S.'
'Bocharov, Vladimir N.'
'Pankin, Dmitrii V.'
'\/Dor\/devi\'c, Tamara'

_publ_section_title
;
 Temperature-Induced Phase Transition in a Feldspar-Related Compound
 BaZn2As2O8&#x2219;H2O
;
_journal_issue 10
_journal_name_full Minerals
_journal_page_first 1262
_journal_paper_doi 10.3390/min12101262
_journal_volume 12
_journal_year 2022
_chemical_formula_sum 'As2 Ba H2 O9 Zn2'
_chemical_formula_weight 563.94
_space_group_crystal_system monoclinic
_space_group_IT_number 4
_space_group_name_Hall 'P 2yb'
_space_group_name_H-M_alt 'P 1 21 1'
_audit_creation_method SHELXL-2018/3
_cell_angle_alpha 90
_cell_angle_beta 95.285(7)
_cell_angle_gamma 90
_cell_formula_units_Z 2
_cell_length_a 5.3037(4)
_cell_length_b 10.3959(7)
_cell_length_c 8.0483(6)
_cell_measurement_reflns_used 4635
_cell_measurement_temperature 573(2)
_cell_measurement_theta_max 29.486
_cell_measurement_theta_min 3.210
_cell_volume 441.87(6)
_computing_structure_refinement 'SHELXL-2018/3 (Sheldrick, 2018)'
_diffrn_ambient_temperature 573(2)
_diffrn_measured_fraction_theta_full 0.999
_diffrn_measured_fraction_theta_max 0.882
_diffrn_measurement_device_type 'XtaLAB Synergy, Single source at home/near, HyPix'
_diffrn_radiation_type MoK\a
_diffrn_radiation_wavelength 0.71073
_diffrn_reflns_av_R_equivalents 0.0525
_diffrn_reflns_av_unetI/netI 0.0904
_diffrn_reflns_Laue_measured_fraction_full 0.999
_diffrn_reflns_Laue_measured_fraction_max 0.882
_diffrn_reflns_limit_h_max 4
_diffrn_reflns_limit_h_min -7
_diffrn_reflns_limit_k_max 14
_diffrn_reflns_limit_k_min -13
_diffrn_reflns_limit_l_max 11
_diffrn_reflns_limit_l_min -10
_diffrn_reflns_number 4635
_diffrn_reflns_point_group_measured_fraction_full 0.999
_diffrn_reflns_point_group_measured_fraction_max 0.839
_diffrn_reflns_theta_full 25.242
_diffrn_reflns_theta_max 29.486
_diffrn_reflns_theta_min 3.210
_diffrn_source 'micro-focus sealed X-ray tube'
_exptl_absorpt_coefficient_mu 17.247
_exptl_crystal_colour colorless
_exptl_crystal_density_diffrn 4.239
_exptl_crystal_density_meas ?
_exptl_crystal_density_method none
_exptl_crystal_description needle
_exptl_crystal_F_000 512
_exptl_crystal_size_max 0.03
_exptl_crystal_size_mid 0.01
_exptl_crystal_size_min 0.01
_refine_diff_density_max 1.045
_refine_diff_density_min -1.016
_refine_diff_density_rms 0.256
_refine_ls_abs_structure_details
;
 Twinning involves inversion, so Flack parameter cannot be determined
;
_refine_ls_extinction_method none
_refine_ls_goodness_of_fit_ref 1.011
_refine_ls_hydrogen_treatment undef
_refine_ls_matrix_type full
_refine_ls_number_parameters 128
_refine_ls_number_reflns 2061
_refine_ls_number_restraints 1
_refine_ls_restrained_S_all 1.011
_refine_ls_R_factor_all 0.0706
_refine_ls_R_factor_gt 0.0459
_refine_ls_shift/su_max 0.000
_refine_ls_shift/su_mean 0.000
_refine_ls_structure_factor_coef Fsqd
_refine_ls_weighting_details 'w=1/[\s^2^(Fo^2^)+(0.0218P)^2^] where P=(Fo^2^+2Fc^2^)/3'
_refine_ls_weighting_scheme calc
_refine_ls_wR_factor_gt 0.0739
_refine_ls_wR_factor_ref 0.0801
_reflns_Friedel_coverage 0.808
_reflns_Friedel_fraction_full 0.999
_reflns_Friedel_fraction_max 0.791
_reflns_number_gt 1577
_reflns_number_total 2061
_reflns_threshold_expression 'I > 2\s(I)'
_cod_data_source_file BaAs2Zn2O8-H2O_300C.cif
_cod_data_source_block shelx
_cod_depositor_comments
;
The following automatic conversions were performed:

data item '_exptl_crystal_density_meas' value 'none' was changed to
'?' -- the value is perceived as not measured.

Automatic conversion script
Id: cif_fix_values 7556 2019-12-06 15:28:31Z antanas 
;
_cod_original_cell_volume 441.87(5)
_cod_original_sg_symbol_H-M 'P 21'
_cod_original_formula_sum 'As2 H2 Ba O9 Zn2'
_cod_database_code 1567918
_shelx_shelxl_version_number 2018/3
_shelx_space_group_comment
;
The symmetry employed for this shelxl refinement is uniquely defined
by the following loop, which should always be used as a source of
symmetry information in preference to the above space-group names.
They are only intended as comments.
;

loop_
_space_group_symop_operation_xyz
'x, y, z'
'-x, y+1/2, -z'

loop_
_atom_site_label
_atom_site_type_symbol
_atom_site_fract_x
_atom_site_fract_y
_atom_site_fract_z
_atom_site_U_iso_or_equiv
_atom_site_adp_type
_atom_site_occupancy
_atom_site_site_symmetry_order
_atom_site_calc_flag
_atom_site_refinement_flags_posn
_atom_site_refinement_flags_adp
_atom_site_refinement_flags_occupancy
_atom_site_disorder_assembly
_atom_site_disorder_group
Ba1 Ba 0.9518(2) 0.28937(11) 0.69059(14) 0.0267(3) Uani 1 1 d . . . . .
As1 As 0.9172(3) 0.41833(16) 0.1857(2) 0.0175(4) Uani 1 1 d . . . . .
As2 As 0.4299(3) 0.57325(17) 0.6836(2) 0.0179(4) Uani 1 1 d . . . . .
Zn1 Zn 0.4429(4) 0.3611(2) 0.3833(3) 0.0255(5) Uani 1 1 d . . . . .
Zn2 Zn 0.9741(4) 0.6298(2) 0.9052(3) 0.0242(5) Uani 1 1 d . . . . .
O1 O 0.405(2) 0.6939(12) 0.5441(16) 0.033(3) Uani 1 1 d . . . . .
O2 O 1.040(2) 0.5592(13) 0.1320(15) 0.027(3) Uani 1 1 d . . . . .
O3 O 0.5502(19) 0.4430(12) 0.5982(16) 0.032(3) Uani 1 1 d . . . . .
O4 O 0.947(2) 0.3090(12) 0.0356(14) 0.032(3) Uani 1 1 d . . . . .
O5 O 1.0774(19) 0.3645(12) 0.3616(15) 0.025(3) Uani 1 1 d . . . . .
O6 O 0.6158(19) 0.4411(12) 0.2130(18) 0.031(3) Uani 1 1 d . . . . .
O7 O 0.1414(19) 0.5337(13) 0.7391(18) 0.036(4) Uani 1 1 d . . . . .
O8 O 0.611(2) 0.6186(15) 0.8529(16) 0.039(4) Uani 1 1 d . . . . .
O9 O 0.540(2) 0.7184(17) 0.174(2) 0.057(5) Uani 1 1 d . . . . .

loop_
_atom_site_aniso_label
_atom_site_aniso_U_11
_atom_site_aniso_U_22
_atom_site_aniso_U_33
_atom_site_aniso_U_23
_atom_site_aniso_U_13
_atom_site_aniso_U_12
Ba1 0.0331(6) 0.0220(6) 0.0239(6) 0.0026(7) -0.0027(5) 0.0002(6)
As1 0.0201(9) 0.0137(9) 0.0187(9) 0.0023(9) 0.0024(8) 0.0014(8)
As2 0.0187(9) 0.0141(9) 0.0207(10) -0.0009(9) 0.0013(7) 0.0001(8)
Zn1 0.0250(11) 0.0257(13) 0.0263(13) 0.0029(11) 0.0047(10) 0.0025(9)
Zn2 0.0289(12) 0.0205(12) 0.0233(12) -0.0009(10) 0.0031(10) -0.0013(10)
O1 0.049(8) 0.016(7) 0.034(8) 0.017(7) 0.004(7) -0.005(6)
O2 0.043(7) 0.022(8) 0.014(7) -0.002(6) -0.005(6) -0.010(6)
O3 0.030(7) 0.032(9) 0.032(8) -0.009(7) -0.002(6) 0.017(6)
O4 0.061(8) 0.012(8) 0.023(7) -0.002(6) 0.004(6) 0.015(7)
O5 0.024(6) 0.028(8) 0.023(7) 0.005(6) 0.001(5) 0.003(6)
O6 0.028(6) 0.028(9) 0.040(8) 0.005(7) 0.012(6) -0.001(6)
O7 0.021(6) 0.041(10) 0.048(10) -0.007(8) 0.021(6) -0.003(6)
O8 0.030(7) 0.064(12) 0.023(7) -0.009(8) 0.001(6) -0.011(7)
O9 0.035(8) 0.073(13) 0.063(12) -0.023(11) 0.003(8) 0.007(8)

loop_
_atom_type_symbol
_atom_type_description
_atom_type_scat_dispersion_real
_atom_type_scat_dispersion_imag
_atom_type_scat_source
H H 0.0000 0.0000 'International Tables Vol C Tables 4.2.6.8 and 6.1.1.4'
O O 0.0106 0.0060 'International Tables Vol C Tables 4.2.6.8 and 6.1.1.4'
Zn Zn 0.2839 1.4301 'International Tables Vol C Tables 4.2.6.8 and 6.1.1.4'
As As 0.0499 2.0058 'International Tables Vol C Tables 4.2.6.8 and 6.1.1.4'
Ba Ba -0.3244 2.2819 'International Tables Vol C Tables 4.2.6.8 and 6.1.1.4'

loop_
_geom_angle_atom_site_label_1
_geom_angle_atom_site_label_2
_geom_angle_atom_site_label_3
_geom_angle
_geom_angle_site_symmetry_1
_geom_angle_site_symmetry_3
_geom_angle_publ_flag
O3 Ba1 O1 63.1(4) . 2_646 ?
O3 Ba1 O7 76.2(4) . 1_655 ?
O1 Ba1 O7 130.9(4) 2_646 1_655 ?
O3 Ba1 O2 128.5(3) . 2_746 ?
O1 Ba1 O2 91.1(4) 2_646 2_746 ?
O7 Ba1 O2 137.2(4) 1_655 2_746 ?
O3 Ba1 O4 98.7(4) . 1_556 ?
O1 Ba1 O4 130.3(4) 2_646 1_556 ?
O7 Ba1 O4 80.1(4) 1_655 1_556 ?
O2 Ba1 O4 63.5(4) 2_746 1_556 ?
O3 Ba1 O5 80.3(3) . . ?
O1 Ba1 O5 70.7(4) 2_646 . ?
O7 Ba1 O5 76.6(4) 1_655 . ?
O2 Ba1 O5 134.9(4) 2_746 . ?
O4 Ba1 O5 156.2(4) 1_556 . ?
O3 Ba1 O9 158.4(4) . 2_746 ?
O1 Ba1 O9 136.5(4) 2_646 2_746 ?
O7 Ba1 O9 82.4(4) 1_655 2_746 ?
O2 Ba1 O9 67.6(4) 2_746 2_746 ?
O4 Ba1 O9 74.8(4) 1_556 2_746 ?
O5 Ba1 O9 97.3(4) . 2_746 ?
O3 Ba1 O9 63.8(4) . 2_646 ?
O1 Ba1 O9 66.0(4) 2_646 2_646 ?
O7 Ba1 O9 119.6(4) 1_655 2_646 ?
O2 Ba1 O9 65.0(4) 2_746 2_646 ?
O4 Ba1 O9 64.5(4) 1_556 2_646 ?
O5 Ba1 O9 132.6(3) . 2_646 ?
O9 Ba1 O9 127.4(5) 2_746 2_646 ?
O3 Ba1 Zn1 33.0(3) . . ?
O1 Ba1 Zn1 33.5(3) 2_646 . ?
O7 Ba1 Zn1 98.6(3) 1_655 . ?
O2 Ba1 Zn1 120.7(2) 2_746 . ?
O4 Ba1 Zn1 126.9(2) 1_556 . ?
O5 Ba1 Zn1 62.2(2) . . ?
O9 Ba1 Zn1 158.2(3) 2_746 . ?
O9 Ba1 Zn1 71.1(3) 2_646 . ?
O3 Ba1 Zn2 122.1(3) . 2_747 ?
O1 Ba1 Zn2 117.6(3) 2_646 2_747 ?
O7 Ba1 Zn2 106.6(3) 1_655 2_747 ?
O2 Ba1 Zn2 32.3(3) 2_746 2_747 ?
O4 Ba1 Zn2 32.1(3) 1_556 2_747 ?
O5 Ba1 Zn2 157.6(2) . 2_747 ?
O9 Ba1 Zn2 61.9(3) 2_746 2_747 ?
O9 Ba1 Zn2 65.9(3) 2_646 2_747 ?
Zn1 Ba1 Zn2 136.66(6) . 2_747 ?
O3 Ba1 Zn1 105.8(3) . 1_655 ?
O1 Ba1 Zn1 95.3(3) 2_646 1_655 ?
O7 Ba1 Zn1 69.5(2) 1_655 1_655 ?
O2 Ba1 Zn1 121.2(2) 2_746 1_655 ?
O4 Ba1 Zn1 134.3(3) 1_556 1_655 ?
O5 Ba1 Zn1 29.4(2) . 1_655 ?
O9 Ba1 Zn1 68.2(3) 2_746 1_655 ?
O9 Ba1 Zn1 161.0(3) 2_646 1_655 ?
Zn1 Ba1 Zn1 91.59(5) . 1_655 ?
Zn2 Ba1 Zn1 129.97(5) 2_747 1_655 ?
O3 Ba1 Zn2 65.3(3) . . ?
O1 Ba1 Zn2 128.4(3) 2_646 . ?
O7 Ba1 Zn2 27.1(2) 1_655 . ?
O2 Ba1 Zn2 123.3(3) 2_746 . ?
O4 Ba1 Zn2 60.0(3) 1_556 . ?
O5 Ba1 Zn2 99.1(3) . . ?
O9 Ba1 Zn2 94.3(4) 2_746 . ?
O9 Ba1 Zn2 93.1(3) 2_646 . ?
Zn1 Ba1 Zn2 96.12(6) . . ?
Zn2 Ba1 Zn2 91.21(3) 2_747 . ?
Zn1 Ba1 Zn2 96.53(6) 1_655 . ?
O6 As1 O2 108.2(6) . . ?
O6 As1 O4 110.5(6) . . ?
O2 As1 O4 110.0(6) . . ?
O6 As1 O5 110.9(6) . . ?
O2 As1 O5 109.3(6) . . ?
O4 As1 O5 107.9(6) . . ?
O8 As2 O3 110.7(6) . . ?
O8 As2 O1 109.9(7) . . ?
O3 As2 O1 109.8(6) . . ?
O8 As2 O7 108.8(6) . . ?
O3 As2 O7 107.6(6) . . ?
O1 As2 O7 109.9(6) . . ?
O6 Zn1 O5 118.1(5) . 1_455 ?
O6 Zn1 O3 108.9(5) . . ?
O5 Zn1 O3 106.2(5) 1_455 . ?
O6 Zn1 O1 112.6(5) . 2_646 ?
O5 Zn1 O1 114.9(5) 1_455 2_646 ?
O3 Zn1 O1 92.5(5) . 2_646 ?
O6 Zn1 Ba1 101.9(4) . . ?
O5 Zn1 Ba1 139.1(3) 1_455 . ?
O3 Zn1 Ba1 48.8(3) . . ?
O1 Zn1 Ba1 49.5(3) 2_646 . ?
O6 Zn1 Ba1 161.7(4) . 1_455 ?
O5 Zn1 Ba1 47.5(3) 1_455 1_455 ?
O3 Zn1 Ba1 71.0(3) . 1_455 ?
O1 Zn1 Ba1 85.5(4) 2_646 1_455 ?
Ba1 Zn1 Ba1 91.59(5) . 1_455 ?
O8 Zn2 O7 109.1(6) . 1_655 ?
O8 Zn2 O4 107.2(6) . 2_756 ?
O7 Zn2 O4 123.7(5) 1_655 2_756 ?
O8 Zn2 O2 105.4(5) . 1_556 ?
O7 Zn2 O2 113.1(6) 1_655 1_556 ?
O4 Zn2 O2 96.6(5) 2_756 1_556 ?
O8 Zn2 Ba1 104.2(4) . 2_757 ?
O7 Zn2 Ba1 146.0(4) 1_655 2_757 ?
O4 Zn2 Ba1 49.2(3) 2_756 2_757 ?
O2 Zn2 Ba1 49.2(4) 1_556 2_757 ?
O8 Zn2 Ba1 82.0(5) . . ?
O7 Zn2 Ba1 40.0(4) 1_655 . ?
O4 Zn2 Ba1 163.6(3) 2_756 . ?
O2 Zn2 Ba1 93.8(4) 1_556 . ?
Ba1 Zn2 Ba1 142.98(7) 2_757 . ?
As2 O1 Zn1 116.9(7) . 2_656 ?
As2 O1 Ba1 137.7(6) . 2_656 ?
Zn1 O1 Ba1 97.1(5) 2_656 2_656 ?
As1 O2 Zn2 121.7(6) . 1_554 ?
As1 O2 Ba1 127.4(6) . 2_756 ?
Zn2 O2 Ba1 98.5(5) 1_554 2_756 ?
As2 O3 Zn1 128.5(7) . . ?
As2 O3 Ba1 133.2(6) . . ?
Zn1 O3 Ba1 98.2(4) . . ?
As1 O4 Zn2 120.1(6) . 2_746 ?
As1 O4 Ba1 141.0(6) . 1_554 ?
Zn2 O4 Ba1 98.7(4) 2_746 1_554 ?
As1 O5 Zn1 120.6(6) . 1_655 ?
As1 O5 Ba1 136.0(5) . . ?
Zn1 O5 Ba1 103.1(4) 1_655 . ?
As1 O6 Zn1 124.6(8) . . ?
As2 O7 Zn2 122.7(7) . 1_455 ?
As2 O7 Ba1 121.2(6) . 1_455 ?
Zn2 O7 Ba1 112.8(5) 1_455 1_455 ?
As2 O8 Zn2 133.1(7) . . ?
Ba1 O9 Ba1 127.4(5) 2_756 2_656 ?

loop_
_geom_bond_atom_site_label_1
_geom_bond_atom_site_label_2
_geom_bond_distance
_geom_bond_site_symmetry_2
_geom_bond_publ_flag
Ba1 O3 2.711(11) . ?
Ba1 O1 2.733(12) 2_646 ?
Ba1 O7 2.747(13) 1_655 ?
Ba1 O2 2.785(13) 2_746 ?
Ba1 O4 2.787(12) 1_556 ?
Ba1 O5 2.897(12) . ?
Ba1 O9 2.906(12) 2_746 ?
Ba1 O9 3.010(14) 2_646 ?
Ba1 Zn1 3.567(2) . ?
Ba1 Zn2 3.640(3) 2_747 ?
Ba1 Zn1 3.827(2) 1_655 ?
Ba1 Zn2 3.936(3) . ?
As1 O6 1.650(10) . ?
As1 O2 1.674(12) . ?
As1 O4 1.677(12) . ?
As1 O5 1.679(12) . ?
As2 O8 1.661(13) . ?
As2 O3 1.671(12) . ?
As2 O1 1.681(12) . ?
As2 O7 1.684(10) . ?
Zn1 O6 1.909(12) . ?
Zn1 O5 1.931(10) 1_455 ?
Zn1 O3 1.965(13) . ?
Zn1 O1 1.982(13) 2_646 ?
Zn2 O8 1.937(12) . ?
Zn2 O7 1.947(12) 1_655 ?
Zn2 O4 1.958(12) 2_756 ?
Zn2 O2 1.969(12) 1_556 ?
